data_7035853
loop_
_publ_author_name
'Khalili Najafabadi, Bahareh'
'Corrigan, John F.'

_publ_section_title
;
 Enhanced thermal stability of Cu-silylphosphido complexes via NHC
 ligation.
;
_journal_issue 32
_journal_name_full 'Dalton transactions (Cambridge, England : 2003)'
_journal_page_first 14235
_journal_page_last 14241
_journal_paper_doi 10.1039/c5dt02040a
_journal_volume 44
_journal_year 2015
_chemical_formula_sum 'C40 H62 Cu N2 P Si2'
_chemical_formula_weight 721.60
_space_group_crystal_system monoclinic
_space_group_IT_number 14
_space_group_name_Hall '-P 2ybc'
_space_group_name_H-M_alt 'P 1 21/c 1'
_symmetry_space_group_name_Hall '-P 2ybc'
_symmetry_space_group_name_H-M 'P 1 21/c 1'
_atom_sites_solution_hydrogens geom
_atom_sites_solution_primary dual
_atom_sites_solution_secondary difmap
_audit_creation_method SHELXL-2014/7
_audit_update_record
;
2015-05-26 deposited with the CCDC.
2015-07-07 downloaded from the CCDC.
;
_cell_angle_alpha 90
_cell_angle_beta 94.917(8)
_cell_angle_gamma 90
_cell_formula_units_Z 4
_cell_length_a 22.988(7)
_cell_length_b 10.325(3)
_cell_length_c 18.132(4)
_cell_measurement_reflns_used 9967
_cell_measurement_temperature 110
_cell_measurement_theta_max 26.95
_cell_measurement_theta_min 2.66
_cell_volume 4288(2)
_computing_cell_refinement SAINT
_computing_data_collection Apex2
_computing_data_reduction SAINT
_computing_molecular_graphics NRCVAX
_computing_publication_material cif2tables.py
_computing_structure_refinement SHELXL-2014
_computing_structure_solution SHELXT
_diffrn_ambient_temperature 110
_diffrn_detector 'CCD plate'
_diffrn_detector_type 'Bruker Apex2'
_diffrn_measured_fraction_theta_full 0.996
_diffrn_measured_fraction_theta_max 0.993
_diffrn_measurement_device '\k-geometry diffractometer'
_diffrn_measurement_device_type 'Bruker Kappa Axis Apex2'
_diffrn_measurement_method 'phi and omega scans'
_diffrn_radiation_type MoK\a
_diffrn_radiation_wavelength 0.71073
_diffrn_reflns_av_R_equivalents 0.0538
_diffrn_reflns_av_unetI/netI 0.0473
_diffrn_reflns_laue_measured_fraction_full 0.996
_diffrn_reflns_laue_measured_fraction_max 0.993
_diffrn_reflns_limit_h_max 30
_diffrn_reflns_limit_h_min -30
_diffrn_reflns_limit_k_max 13
_diffrn_reflns_limit_k_min -13
_diffrn_reflns_limit_l_max 21
_diffrn_reflns_limit_l_min -24
_diffrn_reflns_number 57174
_diffrn_reflns_point_group_measured_fraction_full 0.996
_diffrn_reflns_point_group_measured_fraction_max 0.993
_diffrn_reflns_theta_full 25.242
_diffrn_reflns_theta_max 28.365
_diffrn_reflns_theta_min 2.750
_diffrn_source 'sealed tube'
_exptl_absorpt_coefficient_mu 0.629
_exptl_absorpt_correction_T_max 0.7457
_exptl_absorpt_correction_T_min 0.5643
_exptl_absorpt_correction_type multi-scan
_exptl_absorpt_process_details SADABS
_exptl_crystal_colour colourless
_exptl_crystal_density_diffrn 1.118
_exptl_crystal_description plate
_exptl_crystal_F_000 1552
_exptl_crystal_size_max 0.441
_exptl_crystal_size_mid 0.423
_exptl_crystal_size_min 0.151
_refine_diff_density_max 1.200
_refine_diff_density_min -0.891
_refine_diff_density_rms 0.128
_refine_ls_extinction_method none
_refine_ls_goodness_of_fit_ref 1.110
_refine_ls_hydrogen_treatment constr
_refine_ls_matrix_type full
_refine_ls_number_parameters 430
_refine_ls_number_reflns 10642
_refine_ls_number_restraints 0
_refine_ls_restrained_S_all 1.110
_refine_ls_R_factor_all 0.1145
_refine_ls_R_factor_gt 0.0925
_refine_ls_shift/su_max 0.000
_refine_ls_shift/su_mean 0.000
_refine_ls_structure_factor_coef Fsqd
_refine_ls_weighting_details 'w=1/[\s^2^(Fo^2^)+(0.0778P)^2^+31.5232P] where P=(Fo^2^+2Fc^2^)/3'
_refine_ls_weighting_scheme calc
_refine_ls_wR_factor_gt 0.2520
_refine_ls_wR_factor_ref 0.2630
_reflns_Friedel_coverage 0.000
_reflns_number_gt 8290
_reflns_number_total 10642
_reflns_threshold_expression 'I > 2\s(I)'
_cod_data_source_file c5dt02040a2.cif
_cod_data_source_block 4
_cod_depositor_comments 'Adding full bibliography for 7035850--7035853.cif.'
_cod_database_code 7035853
_shelx_shelxl_version_number 2014/7
_shelx_space_group_comment
;
The symmetry employed for this shelxl refinement is uniquely defined
by the following loop, which should always be used as a source of
symmetry information in preference to the above space-group names.
They are only intended as comments.
;
_shelx_estimated_absorpt_t_min 0.769
_shelx_estimated_absorpt_t_max 0.911

loop_
_space_group_symop_operation_xyz
'x, y, z'
'-x, y+1/2, -z+1/2'
'-x, -y, -z'
'x, -y-1/2, z-1/2'

loop_
_atom_site_label
_atom_site_type_symbol
_atom_site_fract_x
_atom_site_fract_y
_atom_site_fract_z
_atom_site_U_iso_or_equiv
_atom_site_adp_type
_atom_site_occupancy
_atom_site_site_symmetry_order
_atom_site_calc_flag
_atom_site_refinement_flags_posn
_atom_site_refinement_flags_adp
Cu1 Cu 0.20988(3) 0.14757(6) 0.36726(3) 0.02449(18) Uani 1 1 d . .
P1 P 0.18643(7) 0.08150(14) 0.25375(7) 0.0297(3) Uani 1 1 d . .
Si1 Si 0.24079(7) -0.09629(16) 0.25734(9) 0.0350(4) Uani 1 1 d . .
Si2 Si 0.09478(7) 0.01059(16) 0.25351(8) 0.0307(3) Uani 1 1 d . .
N1 N 0.29086(19) 0.2490(5) 0.4878(3) 0.0309(10) Uani 1 1 d . .
N2 N 0.20286(18) 0.2658(4) 0.5141(2) 0.0231(8) Uani 1 1 d . .
C1 C 0.2355(2) 0.2196(5) 0.4607(3) 0.0255(10) Uani 1 1 d . .
C2 C 0.2924(3) 0.3098(6) 0.5559(3) 0.0391(14) Uani 1 1 d . .
H2 H 0.3262 0.3384 0.5852 0.047 Uiso 1 1 calc R U
C3 C 0.2370(3) 0.3205(6) 0.5726(3) 0.0328(12) Uani 1 1 d . .
H3 H 0.2237 0.3581 0.6160 0.039 Uiso 1 1 calc R U
C4 C 0.3428(2) 0.2118(6) 0.4520(3) 0.0340(12) Uani 1 1 d . .
C5 C 0.3600(3) 0.2876(6) 0.3936(4) 0.0416(14) Uani 1 1 d . .
C6 C 0.4111(3) 0.2512(7) 0.3627(4) 0.0491(17) Uani 1 1 d . .
H6 H 0.4246 0.3009 0.3235 0.059 Uiso 1 1 calc R U
C7 C 0.4423(3) 0.1434(7) 0.3886(5) 0.0528(18) Uani 1 1 d . .
H7 H 0.4771 0.1204 0.3671 0.063 Uiso 1 1 calc R U
C8 C 0.4234(3) 0.0686(7) 0.4454(5) 0.0489(17) Uani 1 1 d . .
H8 H 0.4454 -0.0049 0.4627 0.059 Uiso 1 1 calc R U
C9 C 0.3723(3) 0.1009(6) 0.4770(4) 0.0393(14) Uani 1 1 d . .
C10 C 0.3258(3) 0.4072(7) 0.3649(4) 0.0421(14) Uani 1 1 d . .
H10 H 0.2876 0.4077 0.3875 0.051 Uiso 1 1 calc R U
C11 C 0.3585(5) 0.5311(9) 0.3887(9) 0.128(6) Uani 1 1 d . .
H11A H 0.3600 0.5399 0.4427 0.191 Uiso 1 1 calc R U
H11B H 0.3382 0.6060 0.3653 0.191 Uiso 1 1 calc R U
H11C H 0.3984 0.5270 0.3734 0.191 Uiso 1 1 calc R U
C12 C 0.3136(6) 0.4055(11) 0.2837(6) 0.098(4) Uani 1 1 d . .
H12A H 0.3501 0.3940 0.2605 0.147 Uiso 1 1 calc R U
H12B H 0.2954 0.4876 0.2673 0.147 Uiso 1 1 calc R U
H12C H 0.2870 0.3338 0.2695 0.147 Uiso 1 1 calc R U
C13 C 0.3498(3) 0.0134(7) 0.5347(4) 0.0448(15) Uani 1 1 d . .
H13 H 0.3154 0.0591 0.5528 0.054 Uiso 1 1 calc R U
C14 C 0.3935(4) -0.0075(12) 0.6040(5) 0.079(3) Uani 1 1 d . .
H14A H 0.4289 -0.0493 0.5891 0.119 Uiso 1 1 calc R U
H14B H 0.3755 -0.0628 0.6396 0.119 Uiso 1 1 calc R U
H14C H 0.4036 0.0764 0.6269 0.119 Uiso 1 1 calc R U
C15 C 0.3271(6) -0.1133(10) 0.5039(6) 0.091(4) Uani 1 1 d . .
H15A H 0.2920 -0.0982 0.4703 0.136 Uiso 1 1 calc R U
H15B H 0.3173 -0.1697 0.5446 0.136 Uiso 1 1 calc R U
H15C H 0.3570 -0.1551 0.4768 0.136 Uiso 1 1 calc R U
C16 C 0.1403(2) 0.2542(5) 0.5101(3) 0.0221(9) Uani 1 1 d . .
C17 C 0.1166(2) 0.1467(5) 0.5441(3) 0.0289(11) Uani 1 1 d . .
C18 C 0.0570(3) 0.1350(6) 0.5391(4) 0.0401(14) Uani 1 1 d . .
H18 H 0.0396 0.0634 0.5617 0.048 Uiso 1 1 calc R U
C19 C 0.0217(3) 0.2267(7) 0.5013(4) 0.0427(15) Uani 1 1 d . .
H19 H -0.0195 0.2169 0.4982 0.051 Uiso 1 1 calc R U
C20 C 0.0460(3) 0.3325(6) 0.4681(4) 0.0392(14) Uani 1 1 d . .
H20 H 0.0212 0.3948 0.4429 0.047 Uiso 1 1 calc R U
C21 C 0.1062(2) 0.3482(5) 0.4714(3) 0.0261(10) Uani 1 1 d . .
C22 C 0.1562(3) 0.0450(6) 0.5831(3) 0.0366(13) Uani 1 1 d . .
H22 H 0.1964 0.0824 0.5899 0.044 Uiso 1 1 calc R U
C23 C 0.1589(4) -0.0743(7) 0.5336(4) 0.061(2) Uani 1 1 d . .
H23A H 0.1195 -0.1099 0.5231 0.092 Uiso 1 1 calc R U
H23B H 0.1842 -0.1398 0.5589 0.092 Uiso 1 1 calc R U
H23C H 0.1747 -0.0497 0.4871 0.092 Uiso 1 1 calc R U
C24 C 0.1379(5) 0.0114(9) 0.6597(4) 0.082(3) Uani 1 1 d . .
H24A H 0.1346 0.0911 0.6884 0.123 Uiso 1 1 calc R U
H24B H 0.1673 -0.0454 0.6852 0.123 Uiso 1 1 calc R U
H24C H 0.1001 -0.0330 0.6547 0.123 Uiso 1 1 calc R U
C25 C 0.1327(3) 0.4618(5) 0.4341(3) 0.0309(11) Uani 1 1 d . .
H25 H 0.1759 0.4549 0.4456 0.037 Uiso 1 1 calc R U
C26 C 0.1217(6) 0.4525(9) 0.3514(4) 0.089(4) Uani 1 1 d . .
H26A H 0.1356 0.3685 0.3347 0.134 Uiso 1 1 calc R U
H26B H 0.1427 0.5222 0.3282 0.134 Uiso 1 1 calc R U
H26C H 0.0798 0.4606 0.3372 0.134 Uiso 1 1 calc R U
C27 C 0.1153(6) 0.5905(8) 0.4624(6) 0.112(5) Uani 1 1 d . .
H27A H 0.0726 0.5969 0.4587 0.168 Uiso 1 1 calc R U
H27B H 0.1312 0.6594 0.4328 0.168 Uiso 1 1 calc R U
H27C H 0.1306 0.5999 0.5143 0.168 Uiso 1 1 calc R U
C28 C 0.2191(3) -0.2255(7) 0.3219(5) 0.0540(18) Uani 1 1 d . .
H28A H 0.2220 -0.1918 0.3726 0.081 Uiso 1 1 calc R U
H28B H 0.2451 -0.3002 0.3191 0.081 Uiso 1 1 calc R U
H28C H 0.1787 -0.2521 0.3077 0.081 Uiso 1 1 calc R U
C29 C 0.3186(3) -0.0480(8) 0.2840(5) 0.061(2) Uani 1 1 d . .
H29A H 0.3285 0.0279 0.2551 0.091 Uiso 1 1 calc R U
H29B H 0.3446 -0.1198 0.2739 0.091 Uiso 1 1 calc R U
H29C H 0.3233 -0.0268 0.3369 0.091 Uiso 1 1 calc R U
C30 C 0.2414(4) -0.1712(8) 0.1633(4) 0.057(2) Uani 1 1 d . .
H30A H 0.2016 -0.1955 0.1450 0.086 Uiso 1 1 calc R U
H30B H 0.2662 -0.2486 0.1665 0.086 Uiso 1 1 calc R U
H30C H 0.2569 -0.1088 0.1292 0.086 Uiso 1 1 calc R U
C31 C 0.0725(3) -0.0457(9) 0.3435(4) 0.058(2) Uani 1 1 d . .
H31A H 0.0955 -0.1221 0.3596 0.087 Uiso 1 1 calc R U
H31B H 0.0309 -0.0683 0.3384 0.087 Uiso 1 1 calc R U
H31C H 0.0792 0.0234 0.3803 0.087 Uiso 1 1 calc R U
C32 C 0.0786(3) -0.1239(8) 0.1859(4) 0.0502(17) Uani 1 1 d . .
H32A H 0.0869 -0.0952 0.1363 0.075 Uiso 1 1 calc R U
H32B H 0.0374 -0.1482 0.1854 0.075 Uiso 1 1 calc R U
H32C H 0.1031 -0.1989 0.2004 0.075 Uiso 1 1 calc R U
C33 C 0.0466(4) 0.1505(8) 0.2226(6) 0.069(2) Uani 1 1 d . .
H33A H 0.0512 0.2200 0.2594 0.104 Uiso 1 1 calc R U
H33B H 0.0058 0.1220 0.2173 0.104 Uiso 1 1 calc R U
H33C H 0.0576 0.1826 0.1748 0.104 Uiso 1 1 calc R U
C34 C 0.5431(5) 0.5273(14) 0.3782(11) 0.114(5) Uani 1 1 d . .
C35 C 0.5221(8) 0.5680(19) 0.3156(14) 0.186(11) Uani 1 1 d . .
H35 H 0.5305 0.5159 0.2747 0.223 Uiso 1 1 calc R U
C36 C 0.4882(8) 0.6787(15) 0.2977(10) 0.143(7) Uani 1 1 d . .
H36 H 0.4737 0.6956 0.2480 0.171 Uiso 1 1 calc R U
C37 C 0.4770(6) 0.7597(13) 0.3522(10) 0.111(5) Uani 1 1 d . .
H37 H 0.4553 0.8377 0.3451 0.133 Uiso 1 1 calc R U
C38 C 0.4986(6) 0.7199(13) 0.4138(11) 0.117(5) Uani 1 1 d . .
H38 H 0.4917 0.7726 0.4552 0.141 Uiso 1 1 calc R U
C39 C 0.5318(6) 0.6067(13) 0.4297(9) 0.102(4) Uani 1 1 d . .
H39 H 0.5462 0.5889 0.4794 0.123 Uiso 1 1 calc R U
C40 C 0.5796(5) 0.4021(10) 0.3889(7) 0.090(3) Uani 1 1 d . .
H40A H 0.5715 0.3457 0.3458 0.136 Uiso 1 1 calc R U
H40B H 0.5692 0.3571 0.4335 0.136 Uiso 1 1 calc R U
H40C H 0.6212 0.4241 0.3942 0.136 Uiso 1 1 calc R U

loop_
_atom_site_aniso_label
_atom_site_aniso_U_11
_atom_site_aniso_U_22
_atom_site_aniso_U_33
_atom_site_aniso_U_23
_atom_site_aniso_U_13
_atom_site_aniso_U_12
Cu1 0.0290(3) 0.0255(3) 0.0192(3) -0.0071(2) 0.0037(2) -0.0026(2)
P1 0.0432(8) 0.0290(7) 0.0177(6) -0.0037(5) 0.0059(5) -0.0051(6)
Si1 0.0381(8) 0.0337(8) 0.0335(8) -0.0112(7) 0.0057(7) -0.0025(7)
Si2 0.0377(8) 0.0329(8) 0.0212(7) -0.0016(6) 0.0010(6) -0.0005(6)
N1 0.026(2) 0.033(2) 0.034(2) -0.009(2) 0.0036(18) -0.0002(18)
N2 0.027(2) 0.026(2) 0.0163(18) -0.0071(16) 0.0006(15) -0.0013(16)
C1 0.025(2) 0.024(2) 0.027(2) -0.007(2) 0.0023(19) -0.0006(19)
C2 0.035(3) 0.042(3) 0.039(3) -0.016(3) -0.003(2) -0.003(3)
C3 0.038(3) 0.035(3) 0.024(2) -0.013(2) -0.003(2) 0.000(2)
C4 0.025(3) 0.040(3) 0.037(3) -0.014(2) 0.002(2) -0.003(2)
C5 0.033(3) 0.036(3) 0.056(4) -0.012(3) 0.004(3) -0.007(2)
C6 0.033(3) 0.049(4) 0.069(5) -0.005(3) 0.019(3) -0.005(3)
C7 0.032(3) 0.052(4) 0.076(5) -0.011(4) 0.016(3) -0.003(3)
C8 0.029(3) 0.044(4) 0.075(5) -0.008(3) 0.007(3) 0.002(3)
C9 0.031(3) 0.037(3) 0.050(4) -0.007(3) 0.002(3) 0.002(2)
C10 0.040(3) 0.042(3) 0.045(4) -0.003(3) 0.011(3) -0.002(3)
C11 0.091(8) 0.038(5) 0.240(17) -0.035(7) -0.060(9) 0.008(5)
C12 0.163(12) 0.069(6) 0.062(6) 0.006(5) 0.015(7) 0.042(7)
C13 0.042(3) 0.042(3) 0.050(4) 0.003(3) 0.002(3) 0.005(3)
C14 0.067(6) 0.111(8) 0.057(5) 0.000(5) -0.016(4) -0.003(6)
C15 0.140(10) 0.071(6) 0.060(6) 0.005(5) -0.005(6) -0.050(7)
C16 0.026(2) 0.024(2) 0.016(2) -0.0030(18) 0.0019(17) -0.0010(19)
C17 0.041(3) 0.026(2) 0.020(2) -0.003(2) 0.008(2) -0.004(2)
C18 0.044(3) 0.036(3) 0.042(3) 0.000(3) 0.014(3) -0.011(3)
C19 0.028(3) 0.050(4) 0.051(4) -0.007(3) 0.008(3) -0.007(3)
C20 0.035(3) 0.040(3) 0.041(3) -0.003(3) -0.007(2) 0.010(2)
C21 0.032(3) 0.024(2) 0.023(2) -0.002(2) 0.007(2) 0.001(2)
C22 0.058(4) 0.026(3) 0.025(3) 0.006(2) 0.001(2) 0.001(3)
C23 0.094(6) 0.034(3) 0.052(4) -0.001(3) -0.009(4) 0.017(4)
C24 0.154(10) 0.070(6) 0.026(3) 0.023(4) 0.025(5) 0.041(6)
C25 0.048(3) 0.022(2) 0.024(2) 0.003(2) 0.010(2) 0.001(2)
C26 0.178(12) 0.056(5) 0.034(4) 0.007(4) 0.016(5) -0.031(6)
C27 0.224(14) 0.031(4) 0.100(8) -0.027(4) 0.116(9) -0.029(6)
C28 0.059(4) 0.036(3) 0.065(5) 0.005(3) -0.009(4) 0.006(3)
C29 0.041(4) 0.065(5) 0.077(5) -0.032(4) 0.006(4) 0.000(3)
C30 0.063(5) 0.056(4) 0.054(4) -0.028(4) 0.006(4) 0.005(4)
C31 0.054(4) 0.089(6) 0.034(3) -0.001(4) 0.013(3) -0.022(4)
C32 0.053(4) 0.062(4) 0.034(3) -0.021(3) -0.003(3) -0.013(3)
C33 0.056(5) 0.052(5) 0.098(7) 0.008(5) -0.003(5) 0.006(4)
C34 0.065(7) 0.090(9) 0.185(16) 0.017(10) 0.003(9) -0.011(6)
C35 0.124(13) 0.160(17) 0.28(3) 0.130(18) 0.069(15) 0.068(12)
C36 0.192(18) 0.099(11) 0.146(14) 0.025(10) 0.062(13) 0.059(11)
C37 0.084(8) 0.073(8) 0.169(15) 0.015(9) -0.029(9) -0.007(6)
C38 0.083(8) 0.075(8) 0.196(17) -0.028(10) 0.020(10) 0.001(7)
C39 0.099(9) 0.089(9) 0.119(11) -0.006(8) 0.014(8) -0.001(7)
C40 0.081(7) 0.062(6) 0.130(10) 0.009(6) 0.017(7) 0.004(5)

loop_
_atom_type_symbol
_atom_type_description
_atom_type_scat_dispersion_real
_atom_type_scat_dispersion_imag
_atom_type_scat_source
C C 0.0033 0.0016 'International Tables Vol C Tables 4.2.6.8 and 6.1.1.4'
H H 0.0000 0.0000 'International Tables Vol C Tables 4.2.6.8 and 6.1.1.4'
N N 0.0061 0.0033 'International Tables Vol C Tables 4.2.6.8 and 6.1.1.4'
Si Si 0.0817 0.0704 'International Tables Vol C Tables 4.2.6.8 and 6.1.1.4'
P P 0.1023 0.0942 'International Tables Vol C Tables 4.2.6.8 and 6.1.1.4'
Cu Cu 0.3201 1.2651 'International Tables Vol C Tables 4.2.6.8 and 6.1.1.4'

loop_
_geom_angle_atom_site_label_1
_geom_angle_atom_site_label_2
_geom_angle_atom_site_label_3
_geom_angle
C1 Cu1 P1 173.39(17)
Cu1 P1 Si1 97.90(7)
Cu1 P1 Si2 105.09(7)
Si1 P1 Si2 104.95(9)
C28 Si1 C30 107.4(4)
C28 Si1 C29 109.1(4)
C30 Si1 C29 105.2(4)
C28 Si1 P1 115.4(3)
C30 Si1 P1 111.3(3)
C29 Si1 P1 108.0(3)
C31 Si2 C32 107.0(4)
C31 Si2 C33 107.8(4)
C32 Si2 C33 107.3(4)
C31 Si2 P1 115.8(3)
C32 Si2 P1 112.3(2)
C33 Si2 P1 106.3(3)
C1 N1 C2 112.0(5)
C1 N1 C4 124.0(4)
C2 N1 C4 123.8(5)
C1 N2 C3 112.1(4)
C1 N2 C16 123.0(4)
C3 N2 C16 124.8(4)
N1 C1 N2 102.8(4)
N1 C1 Cu1 128.3(4)
N2 C1 Cu1 128.6(4)
C3 C2 N1 106.7(5)
C3 C2 H2 126.6
N1 C2 H2 126.6
C2 C3 N2 106.3(5)
C2 C3 H3 126.9
N2 C3 H3 126.9
C9 C4 C5 123.1(6)
C9 C4 N1 117.9(6)
C5 C4 N1 118.9(5)
C6 C5 C4 117.1(6)
C6 C5 C10 120.4(6)
C4 C5 C10 122.5(6)
C7 C6 C5 120.6(7)
C7 C6 H6 119.7
C5 C6 H6 119.7
C6 C7 C8 120.9(6)
C6 C7 H7 119.5
C8 C7 H7 119.5
C7 C8 C9 120.1(7)
C7 C8 H8 119.9
C9 C8 H8 119.9
C4 C9 C8 118.0(6)
C4 C9 C13 122.3(6)
C8 C9 C13 119.7(6)
C12 C10 C11 109.8(9)
C12 C10 C5 112.2(6)
C11 C10 C5 110.7(6)
C12 C10 H10 108.0
C11 C10 H10 108.0
C5 C10 H10 108.0
C10 C11 H11A 109.5
C10 C11 H11B 109.5
H11A C11 H11B 109.5
C10 C11 H11C 109.5
H11A C11 H11C 109.5
H11B C11 H11C 109.5
C10 C12 H12A 109.5
C10 C12 H12B 109.5
H12A C12 H12B 109.5
C10 C12 H12C 109.5
H12A C12 H12C 109.5
H12B C12 H12C 109.5
C15 C13 C9 113.2(6)
C15 C13 C14 111.1(8)
C9 C13 C14 114.0(6)
C15 C13 H13 105.9
C9 C13 H13 105.9
C14 C13 H13 105.9
C13 C14 H14A 109.5
C13 C14 H14B 109.5
H14A C14 H14B 109.5
C13 C14 H14C 109.5
H14A C14 H14C 109.5
H14B C14 H14C 109.5
C13 C15 H15A 109.5
C13 C15 H15B 109.5
H15A C15 H15B 109.5
C13 C15 H15C 109.5
H15A C15 H15C 109.5
H15B C15 H15C 109.5
C21 C16 C17 123.2(5)
C21 C16 N2 118.9(4)
C17 C16 N2 118.0(4)
C18 C17 C16 117.7(5)
C18 C17 C22 121.6(5)
C16 C17 C22 120.7(5)
C17 C18 C19 120.7(6)
C17 C18 H18 119.6
C19 C18 H18 119.6
C20 C19 C18 120.8(6)
C20 C19 H19 119.6
C18 C19 H19 119.6
C19 C20 C21 120.6(6)
C19 C20 H20 119.7
C21 C20 H20 119.7
C20 C21 C16 117.0(5)
C20 C21 C25 120.7(5)
C16 C21 C25 122.2(5)
C17 C22 C24 112.3(6)
C17 C22 C23 109.6(5)
C24 C22 C23 112.3(6)
C17 C22 H22 107.4
C24 C22 H22 107.4
C23 C22 H22 107.4
C22 C23 H23A 109.5
C22 C23 H23B 109.5
H23A C23 H23B 109.5
C22 C23 H23C 109.5
H23A C23 H23C 109.5
H23B C23 H23C 109.5
C22 C24 H24A 109.5
C22 C24 H24B 109.5
H24A C24 H24B 109.5
C22 C24 H24C 109.5
H24A C24 H24C 109.5
H24B C24 H24C 109.5
C27 C25 C26 112.0(7)
C27 C25 C21 114.0(5)
C26 C25 C21 110.9(5)
C27 C25 H25 106.5
C26 C25 H25 106.5
C21 C25 H25 106.5
C25 C26 H26A 109.5
C25 C26 H26B 109.5
H26A C26 H26B 109.5
C25 C26 H26C 109.5
H26A C26 H26C 109.5
H26B C26 H26C 109.5
C25 C27 H27A 109.5
C25 C27 H27B 109.5
H27A C27 H27B 109.5
C25 C27 H27C 109.5
H27A C27 H27C 109.5
H27B C27 H27C 109.5
Si1 C28 H28A 109.5
Si1 C28 H28B 109.5
H28A C28 H28B 109.5
Si1 C28 H28C 109.5
H28A C28 H28C 109.5
H28B C28 H28C 109.5
Si1 C29 H29A 109.5
Si1 C29 H29B 109.5
H29A C29 H29B 109.5
Si1 C29 H29C 109.5
H29A C29 H29C 109.5
H29B C29 H29C 109.5
Si1 C30 H30A 109.5
Si1 C30 H30B 109.5
H30A C30 H30B 109.5
Si1 C30 H30C 109.5
H30A C30 H30C 109.5
H30B C30 H30C 109.5
Si2 C31 H31A 109.5
Si2 C31 H31B 109.5
H31A C31 H31B 109.5
Si2 C31 H31C 109.5
H31A C31 H31C 109.5
H31B C31 H31C 109.5
Si2 C32 H32A 109.5
Si2 C32 H32B 109.5
H32A C32 H32B 109.5
Si2 C32 H32C 109.5
H32A C32 H32C 109.5
H32B C32 H32C 109.5
Si2 C33 H33A 109.5
Si2 C33 H33B 109.5
H33A C33 H33B 109.5
Si2 C33 H33C 109.5
H33A C33 H33C 109.5
H33B C33 H33C 109.5
C35 C34 C39 110.7(17)
C35 C34 C40 123.6(19)
C39 C34 C40 125.6(17)
C34 C35 C36 130(2)
C34 C35 H35 115.1
C36 C35 H35 115.1
C37 C36 C35 118.4(19)
C37 C36 H36 120.8
C35 C36 H36 120.8
C38 C37 C36 111.6(15)
C38 C37 H37 124.2
C36 C37 H37 124.2
C37 C38 C39 128.3(17)
C37 C38 H38 115.9
C39 C38 H38 115.9
C34 C39 C38 121.2(16)
C34 C39 H39 119.4
C38 C39 H39 119.4
C34 C40 H40A 109.5
C34 C40 H40B 109.5
H40A C40 H40B 109.5
C34 C40 H40C 109.5
H40A C40 H40C 109.5
H40B C40 H40C 109.5

loop_
_geom_bond_atom_site_label_1
_geom_bond_atom_site_label_2
_geom_bond_distance
Cu1 C1 1.898(5)
Cu1 P1 2.1913(15)
P1 Si1 2.219(2)
P1 Si2 2.230(2)
Si1 C28 1.870(8)
Si1 C30 1.874(7)
Si1 C29 1.880(7)
Si2 C31 1.846(7)
Si2 C32 1.869(6)
Si2 C33 1.877(8)
N1 C1 1.358(7)
N1 C2 1.384(7)
N1 C4 1.458(7)
N2 C1 1.361(6)
N2 C3 1.384(6)
N2 C16 1.438(6)
C2 C3 1.339(8)
C2 H2 0.9500
C3 H3 0.9500
C4 C9 1.387(9)
C4 C5 1.401(9)
C5 C6 1.395(9)
C5 C10 1.531(9)
C6 C7 1.385(11)
C6 H6 0.9500
C7 C8 1.387(11)
C7 H7 0.9500
C8 C9 1.391(9)
C8 H8 0.9500
C9 C13 1.507(10)
C10 C12 1.475(12)
C10 C11 1.528(11)
C10 H10 1.0000
C11 H11A 0.9800
C11 H11B 0.9800
C11 H11C 0.9800
C12 H12A 0.9800
C12 H12B 0.9800
C12 H12C 0.9800
C13 C15 1.499(11)
C13 C14 1.554(10)
C13 H13 1.0000
C14 H14A 0.9800
C14 H14B 0.9800
C14 H14C 0.9800
C15 H15A 0.9800
C15 H15B 0.9800
C15 H15C 0.9800
C16 C21 1.399(7)
C16 C17 1.402(7)
C17 C18 1.371(8)
C17 C22 1.524(8)
C18 C19 1.388(10)
C18 H18 0.9500
C19 C20 1.387(9)
C19 H19 0.9500
C20 C21 1.389(8)
C20 H20 0.9500
C21 C25 1.509(7)
C22 C24 1.525(9)
C22 C23 1.528(9)
C22 H22 1.0000
C23 H23A 0.9800
C23 H23B 0.9800
C23 H23C 0.9800
C24 H24A 0.9800
C24 H24B 0.9800
C24 H24C 0.9800
C25 C27 1.492(9)
C25 C26 1.503(9)
C25 H25 1.0000
C26 H26A 0.9800
C26 H26B 0.9800
C26 H26C 0.9800
C27 H27A 0.9800
C27 H27B 0.9800
C27 H27C 0.9800
C28 H28A 0.9800
C28 H28B 0.9800
C28 H28C 0.9800
C29 H29A 0.9800
C29 H29B 0.9800
C29 H29C 0.9800
C30 H30A 0.9800
C30 H30B 0.9800
C30 H30C 0.9800
C31 H31A 0.9800
C31 H31B 0.9800
C31 H31C 0.9800
C32 H32A 0.9800
C32 H32B 0.9800
C32 H32C 0.9800
C33 H33A 0.9800
C33 H33B 0.9800
C33 H33C 0.9800
C34 C35 1.27(2)
C34 C39 1.29(2)
C34 C40 1.543(17)
C35 C36 1.41(2)
C35 H35 0.9500
C36 C37 1.34(2)
C36 H36 0.9500
C37 C38 1.25(2)
C37 H37 0.9500
C38 C39 1.413(19)
C38 H38 0.9500
C39 H39 0.9500
C40 H40A 0.9800
C40 H40B 0.9800
C40 H40C 0.9800

loop_
_geom_torsion_atom_site_label_1
_geom_torsion_atom_site_label_2
_geom_torsion_atom_site_label_3
_geom_torsion_atom_site_label_4
_geom_torsion
C2 N1 C1 N2 0.7(6)
C4 N1 C1 N2 176.2(5)
C2 N1 C1 Cu1 175.2(4)
C4 N1 C1 Cu1 -9.3(8)
C3 N2 C1 N1 -0.7(6)
C16 N2 C1 N1 -178.8(4)
C3 N2 C1 Cu1 -175.2(4)
C16 N2 C1 Cu1 6.7(7)
C1 N1 C2 C3 -0.4(7)
C4 N1 C2 C3 -176.0(6)
N1 C2 C3 N2 0.0(7)
C1 N2 C3 C2 0.5(7)
C16 N2 C3 C2 178.5(5)
C1 N1 C4 C9 -97.0(7)
C2 N1 C4 C9 78.0(7)
C1 N1 C4 C5 81.9(7)
C2 N1 C4 C5 -103.1(7)
C9 C4 C5 C6 -3.3(9)
N1 C4 C5 C6 177.9(5)
C9 C4 C5 C10 177.8(6)
N1 C4 C5 C10 -1.0(8)
C4 C5 C6 C7 1.0(10)
C10 C5 C6 C7 179.8(6)
C5 C6 C7 C8 0.5(11)
C6 C7 C8 C9 0.3(11)
C5 C4 C9 C8 4.1(9)
N1 C4 C9 C8 -177.1(6)
C5 C4 C9 C13 -173.8(6)
N1 C4 C9 C13 5.1(9)
C7 C8 C9 C4 -2.5(10)
C7 C8 C9 C13 175.4(7)
C6 C5 C10 C12 51.1(10)
C4 C5 C10 C12 -130.1(8)
C6 C5 C10 C11 -71.9(10)
C4 C5 C10 C11 106.9(9)
C4 C9 C13 C15 108.3(9)
C8 C9 C13 C15 -69.6(9)
C4 C9 C13 C14 -123.4(8)
C8 C9 C13 C14 58.8(9)
C1 N2 C16 C21 -85.5(6)
C3 N2 C16 C21 96.6(6)
C1 N2 C16 C17 93.0(6)
C3 N2 C16 C17 -84.8(6)
C21 C16 C17 C18 -0.5(8)
N2 C16 C17 C18 -179.0(5)
C21 C16 C17 C22 177.8(5)
N2 C16 C17 C22 -0.7(7)
C16 C17 C18 C19 0.3(9)
C22 C17 C18 C19 -178.0(6)
C17 C18 C19 C20 -0.3(10)
C18 C19 C20 C21 0.6(10)
C19 C20 C21 C16 -0.8(8)
C19 C20 C21 C25 178.9(5)
C17 C16 C21 C20 0.8(7)
N2 C16 C21 C20 179.3(5)
C17 C16 C21 C25 -178.9(5)
N2 C16 C21 C25 -0.4(7)
C18 C17 C22 C24 -49.6(8)
C16 C17 C22 C24 132.2(7)
C18 C17 C22 C23 76.0(8)
C16 C17 C22 C23 -102.2(7)
C20 C21 C25 C27 60.6(9)
C16 C21 C25 C27 -119.8(8)
C20 C21 C25 C26 -66.9(8)
C16 C21 C25 C26 112.7(8)
C39 C34 C35 C36 -3(3)
C40 C34 C35 C36 179.7(17)
C34 C35 C36 C37 3(3)
C35 C36 C37 C38 -2(2)
C36 C37 C38 C39 1(2)
C35 C34 C39 C38 2(2)
C40 C34 C39 C38 179.1(11)
C37 C38 C39 C34 -1(2)
